data_7111061
loop_
_publ_author_name
'Konarev, D. V.'
'Lyubovskaya, R. N.'
'Kovalevsky, A. Yu.'
'Coppens, P.'

_publ_section_title
;
 Synthesis and crystal structure of a C60 complex with a
 bis(ethylenedithio)tetrathiafulvalene radical cation salt:
 (BEDT-TTF&#x00B7;I3)C60
;
_journal_issue 23
_journal_name_full 'Chemical Communications'
_journal_page_first 2357
_journal_paper_doi 10.1039/b005541g
_journal_year 2000
_chemical_formula_moiety 'C70 H8 I3 S8'
_chemical_formula_sum 'C70 H8 I3 S8'
_chemical_formula_weight 1485.94
_chemical_melting_point ?
_chemical_name_common 'Bis(ethylenedithio)tetrathiafulvalene C60 complex'
_chemical_name_systematic
; 
 ? 
;
_space_group_IT_number 15
_symmetry_cell_setting monoclinic
_symmetry_space_group_name_Hall '-C 2yc'
_symmetry_space_group_name_H-M 'C 1 2/c 1'
_atom_sites_solution_hydrogens difmap
_atom_sites_solution_primary direct
_atom_sites_solution_secondary difmap
_audit_creation_method SHELXL-97
_cell_angle_alpha 90.00
_cell_angle_beta 116.7350(10)
_cell_angle_gamma 90.00
_cell_formula_units_Z 4
_cell_length_a 29.590(2)
_cell_length_b 9.9271(7)
_cell_length_c 17.2881(12)
_cell_measurement_reflns_used 563
_cell_measurement_temperature 90(2)
_cell_measurement_theta_max 27
_cell_measurement_theta_min 2
_cell_volume 4535.4(5)
_computing_cell_refinement 'Bruker SMART'
_computing_data_collection 'Bruker SMART'
_computing_data_reduction 'Bruker SHELXTL'
_computing_molecular_graphics 'Bruker SHELXTL'
_computing_publication_material 'Bruker SHELXTL'
_computing_structure_refinement 'SHELXL-97 (Sheldrick, 1997)'
_computing_structure_solution 'SHELXS-97 (Sheldrick, 1990)'
_diffrn_ambient_temperature 90(2)
_diffrn_measured_fraction_theta_full 0.797
_diffrn_measured_fraction_theta_max 0.797
_diffrn_measurement_device_type 'CCD area detector'
_diffrn_measurement_method 'phi and omega scans'
_diffrn_radiation_monochromator graphite
_diffrn_radiation_source 'rotating anode'
_diffrn_radiation_type MoK\a
_diffrn_radiation_wavelength 0.71073
_diffrn_reflns_av_R_equivalents 0.0675
_diffrn_reflns_av_sigmaI/netI 0.0457
_diffrn_reflns_limit_h_max 37
_diffrn_reflns_limit_h_min -37
_diffrn_reflns_limit_k_max 12
_diffrn_reflns_limit_k_min -12
_diffrn_reflns_limit_l_max 21
_diffrn_reflns_limit_l_min -21
_diffrn_reflns_number 21257
_diffrn_reflns_theta_full 27.66
_diffrn_reflns_theta_max 27.66
_diffrn_reflns_theta_min 2.19
_exptl_absorpt_coefficient_mu 2.492
_exptl_absorpt_correction_T_max 0.6356
_exptl_absorpt_correction_T_min 0.4356
_exptl_absorpt_correction_type none
_exptl_absorpt_process_details 'empirical, Bruker SADABS'
_exptl_crystal_colour black
_exptl_crystal_density_diffrn 2.176
_exptl_crystal_density_method 'not measured'
_exptl_crystal_description parallelepiped
_exptl_crystal_F_000 2860
_exptl_crystal_size_max 0.30
_exptl_crystal_size_mid 0.20
_exptl_crystal_size_min 0.20
_refine_diff_density_max 0.661
_refine_diff_density_min -1.416
_refine_diff_density_rms 0.158
_refine_ls_extinction_method none
_refine_ls_goodness_of_fit_ref 1.053
_refine_ls_hydrogen_treatment 'riding model'
_refine_ls_matrix_type full
_refine_ls_number_parameters 370
_refine_ls_number_reflns 4228
_refine_ls_number_restraints 0
_refine_ls_restrained_S_all 1.062
_refine_ls_R_factor_all 0.0495
_refine_ls_R_factor_gt 0.0341
_refine_ls_shift/su_max 0.001
_refine_ls_shift/su_mean 0.000
_refine_ls_structure_factor_coef Fsqd
_refine_ls_weighting_details 'calc w=1/[\s^2^(Fo^2^)+(0.0552P)^2^+0.0000P] where P=(Fo^2^+2Fc^2^)/3'
_refine_ls_weighting_scheme calc
_refine_ls_wR_factor_gt 0.0867
_refine_ls_wR_factor_ref 0.0940
_reflns_number_gt 3265
_reflns_number_total 4228
_reflns_threshold_expression >2sigma(I)
_cod_data_source_file b005541gsup1.cif
_cod_data_source_block eti3c60
_cod_depositor_comments
;
The following automatic conversions were performed:

'_chemical_melting_point' value 'not measured' was changed to '?' -
the value is undefined or not given.

'_symmetry_cell_setting' value
'Monoclinic' changed to 'monoclinic' according to
/home/saulius/struct/CIF-dictionaries/cif_core.dic dictionary named
'cif_core.dic' version 2.4.2 from 2011-04-26.

Automatic conversion script
Id: cif_fix_values 1891 2012-01-12 08:04:46Z andrius 
;
_cod_original_sg_symbol_H-M C2/c
_cod_database_code 7111061

loop_
_symmetry_equiv_pos_as_xyz
'x, y, z'
'-x, y, -z+1/2'
'x+1/2, y+1/2, z'
'-x+1/2, y+1/2, -z+1/2'
'-x, -y, -z'
'x, -y, z-1/2'
'-x+1/2, -y+1/2, -z'
'x+1/2, -y+1/2, z-1/2'

loop_
_atom_site_label
_atom_site_type_symbol
_atom_site_fract_x
_atom_site_fract_y
_atom_site_fract_z
_atom_site_U_iso_or_equiv
_atom_site_adp_type
_atom_site_occupancy
_atom_site_symmetry_multiplicity
_atom_site_calc_flag
_atom_site_refinement_flags
S1 S -0.02097(4) 1.09383(10) 0.31820(7) 0.0128(2) Uani 1 1 d .
S2 S -0.01700(4) 1.38696(10) 0.33039(7) 0.0124(2) Uani 1 1 d .
S3 S -0.06756(4) 1.05254(11) 0.43478(7) 0.0144(3) Uani 1 1 d .
S4 S -0.06419(5) 1.40792(11) 0.44770(8) 0.0204(3) Uani 1 1 d .
I1 I 0.0000 0.73005(4) 0.2500 0.01587(13) Uani 1 2 d S
I2 I -0.082838(11) 0.73398(3) 0.29852(2) 0.01964(12) Uani 1 1 d .
C1 C -0.00825(16) 1.2436(4) 0.2819(3) 0.0115(9) Uani 1 1 d .
C2 C -0.04394(15) 1.1669(4) 0.3854(3) 0.0112(9) Uani 1 1 d .
C3 C -0.04259(15) 1.3025(4) 0.3906(3) 0.0119(9) Uani 1 1 d .
C4 C -0.05863(16) 1.1578(4) 0.5256(3) 0.0152(10) Uani 1 1 d .
H4A H -0.0689 1.1074 0.5646 0.023(12) Uiso 1 1 calc R
H4B H -0.0223 1.1804 0.5586 0.012(11) Uiso 1 1 calc R
C5 C -0.08897(17) 1.2865(4) 0.4973(3) 0.0175(10) Uani 1 1 d .
H5A H -0.0900 1.3288 0.5484 0.046(16) Uiso 1 1 calc R
H5B H -0.1242 1.2639 0.4555 0.011(12) Uiso 1 1 calc R
C6 C 0.19182(16) 1.5712(4) 0.4523(3) 0.0143(10) Uani 1 1 d .
C7 C 0.24031(16) 1.5348(4) 0.3698(3) 0.0126(9) Uani 1 1 d .
C8 C 0.20794(17) 0.9984(4) 0.3375(3) 0.0170(10) Uani 1 1 d .
C9 C 0.21267(16) 1.0253(4) 0.6195(3) 0.0134(9) Uani 1 1 d .
C10 C 0.23293(17) 1.0933(4) 0.3048(3) 0.0162(10) Uani 1 1 d U
C11 C 0.21980(16) 0.9025(4) 0.4768(3) 0.0141(10) Uani 1 1 d .
C12 C 0.17040(16) 1.0214(4) 0.5374(3) 0.0147(10) Uani 1 1 d .
C13 C 0.21483(16) 1.3918(4) 0.6534(3) 0.0140(9) Uani 1 1 d U
C14 C 0.18427(17) 1.4701(4) 0.5756(3) 0.0176(10) Uani 1 1 d .
C15 C 0.20036(17) 1.2101(4) 0.2726(3) 0.0158(10) Uani 1 1 d U
C16 C 0.15635(16) 1.1880(4) 0.2860(3) 0.0152(10) Uani 1 1 d .
C17 C 0.19931(16) 1.4488(4) 0.3093(3) 0.0150(10) Uani 1 1 d .
C18 C 0.23636(16) 1.5937(4) 0.4391(3) 0.0128(9) Uani 1 1 d .
C19 C 0.22404(16) 1.1454(4) 0.6723(3) 0.0140(9) Uani 1 1 d .
C20 C 0.17425(15) 0.9591(4) 0.4661(3) 0.0126(9) Uani 1 1 d .
C21 C 0.23762(17) 0.9230(4) 0.4108(3) 0.0157(10) Uani 1 1 d .
C22 C 0.20803(16) 1.5603(4) 0.5444(3) 0.0136(9) Uani 1 1 d .
C23 C 0.12824(15) 1.3954(4) 0.4276(3) 0.0144(9) Uani 1 1 d .
C24 C 0.11733(16) 1.2741(4) 0.3754(3) 0.0164(10) Uani 1 1 d .
C25 C 0.12187(15) 1.1488(4) 0.4136(3) 0.0161(10) Uani 1 1 d .
C26 C 0.13454(16) 1.2941(5) 0.3106(3) 0.0172(10) Uani 1 1 d .
C27 C 0.14883(17) 1.2549(4) 0.5563(3) 0.0186(11) Uani 1 1 d .
C28 C 0.13821(15) 1.1387(4) 0.5068(3) 0.0152(10) Uani 1 1 d .
C29 C 0.22151(16) 1.3386(4) 0.2843(3) 0.0147(10) Uani 1 1 d .
C30 C 0.14382(16) 1.0382(4) 0.3886(3) 0.0158(10) Uani 1 1 d .
C31 C 0.19233(17) 1.2583(4) 0.6412(3) 0.0143(10) Uani 1 1 d U
C32 C 0.15309(15) 1.4904(4) 0.3951(3) 0.0139(9) Uani 1 1 d .
C33 C 0.15658(16) 1.4279(4) 0.3221(3) 0.0168(10) Uani 1 1 d .
C34 C 0.16123(16) 1.0559(4) 0.3258(3) 0.0161(10) Uani 1 1 d .
C35 C 0.14409(16) 1.3856(4) 0.5169(3) 0.0159(10) Uani 1 1 d .

loop_
_atom_site_aniso_label
_atom_site_aniso_U_11
_atom_site_aniso_U_22
_atom_site_aniso_U_33
_atom_site_aniso_U_23
_atom_site_aniso_U_13
_atom_site_aniso_U_12
S1 0.0192(6) 0.0111(5) 0.0130(6) 0.0009(4) 0.0117(5) 0.0005(4)
S2 0.0172(6) 0.0115(5) 0.0131(6) -0.0006(4) 0.0109(5) -0.0009(4)
S3 0.0204(6) 0.0146(6) 0.0136(6) -0.0005(4) 0.0123(5) -0.0025(4)
S4 0.0342(7) 0.0133(6) 0.0268(7) -0.0001(5) 0.0254(6) 0.0018(5)
I1 0.0271(3) 0.0117(2) 0.0124(2) 0.000 0.0120(2) 0.000
I2 0.0248(2) 0.01770(19) 0.0213(2) -0.00411(12) 0.01467(16) -0.00343(12)
C1 0.013(2) 0.012(2) 0.011(2) -0.0009(17) 0.0069(19) -0.0001(17)
C2 0.009(2) 0.014(2) 0.009(2) -0.0004(17) 0.0038(18) 0.0016(17)
C3 0.008(2) 0.022(2) 0.009(2) 0.0006(18) 0.0064(18) 0.0008(18)
C4 0.019(2) 0.018(2) 0.013(2) 0.0016(19) 0.011(2) 0.0004(19)
C5 0.020(3) 0.022(2) 0.018(3) 0.004(2) 0.015(2) 0.003(2)
C6 0.018(2) 0.006(2) 0.021(3) 0.0037(18) 0.011(2) 0.0072(18)
C7 0.023(2) 0.006(2) 0.012(2) 0.0058(17) 0.010(2) 0.0003(18)
C8 0.030(3) 0.011(2) 0.012(2) -0.0099(18) 0.012(2) -0.0059(19)
C9 0.023(2) 0.012(2) 0.011(2) 0.0049(18) 0.012(2) -0.0019(18)
C10 0.0237(17) 0.0176(17) 0.0105(16) -0.0035(13) 0.0106(14) 0.0006(14)
C11 0.024(3) 0.007(2) 0.015(2) -0.0033(17) 0.012(2) -0.0077(18)
C12 0.016(2) 0.012(2) 0.022(3) 0.0025(19) 0.014(2) -0.0047(18)
C13 0.0220(17) 0.0167(17) 0.0100(16) -0.0019(13) 0.0132(14) 0.0020(14)
C14 0.026(3) 0.013(2) 0.021(3) -0.0038(19) 0.017(2) 0.008(2)
C15 0.0194(17) 0.0194(17) 0.0089(16) -0.0032(13) 0.0065(14) -0.0003(14)
C16 0.020(2) 0.019(2) 0.001(2) -0.0033(18) 0.0000(19) -0.0047(19)
C17 0.019(2) 0.019(2) 0.005(2) 0.0082(18) 0.0038(19) 0.0044(19)
C18 0.021(2) 0.003(2) 0.020(2) 0.0051(17) 0.013(2) 0.0029(17)
C19 0.023(2) 0.016(2) 0.011(2) 0.0045(18) 0.015(2) 0.0019(19)
C20 0.016(2) 0.008(2) 0.014(2) 0.0000(17) 0.0067(19) -0.0069(17)
C21 0.033(3) 0.004(2) 0.017(2) -0.0052(18) 0.018(2) -0.0034(19)
C22 0.024(3) 0.008(2) 0.015(2) -0.0008(18) 0.015(2) 0.0049(18)
C23 0.010(2) 0.013(2) 0.023(3) 0.0040(19) 0.0102(19) 0.0049(17)
C24 0.006(2) 0.026(3) 0.013(2) 0.0006(19) 0.0002(19) 0.0005(18)
C25 0.007(2) 0.021(2) 0.018(2) -0.0001(19) 0.0039(19) -0.0064(18)
C26 0.012(2) 0.023(3) 0.011(2) 0.0041(19) 0.000(2) 0.0003(19)
C27 0.016(2) 0.019(3) 0.034(3) 0.005(2) 0.023(2) 0.0026(18)
C28 0.012(2) 0.019(2) 0.020(3) 0.0019(19) 0.012(2) -0.0032(18)
C29 0.025(3) 0.015(2) 0.007(2) 0.0043(17) 0.010(2) 0.0027(19)
C30 0.015(2) 0.015(2) 0.015(2) -0.0025(18) 0.005(2) -0.0081(18)
C31 0.0177(17) 0.0184(17) 0.0121(17) -0.0005(13) 0.0114(14) 0.0012(13)
C32 0.015(2) 0.014(2) 0.014(2) 0.0047(18) 0.007(2) 0.0083(18)
C33 0.016(2) 0.020(2) 0.009(2) 0.0099(18) 0.0005(19) 0.0082(19)
C34 0.019(2) 0.015(2) 0.009(2) -0.0086(18) 0.0021(19) -0.0067(19)
C35 0.016(2) 0.018(2) 0.024(3) 0.0071(19) 0.018(2) 0.0080(18)

loop_
_atom_type_symbol
_atom_type_description
_atom_type_scat_dispersion_real
_atom_type_scat_dispersion_imag
_atom_type_scat_source
C C 0.0033 0.0016 'International Tables Vol C Tables 4.2.6.8 and 6.1.1.4'
H H 0.0000 0.0000 'International Tables Vol C Tables 4.2.6.8 and 6.1.1.4'
S S 0.1246 0.1234 'International Tables Vol C Tables 4.2.6.8 and 6.1.1.4'
I I -0.4742 1.8119 'International Tables Vol C Tables 4.2.6.8 and 6.1.1.4'

loop_
_geom_angle_atom_site_label_1
_geom_angle_atom_site_label_2
_geom_angle_atom_site_label_3
_geom_angle
_geom_angle_site_symmetry_1
_geom_angle_site_symmetry_3
C1 S1 C2 95.6(2) . .
C1 S2 C3 95.3(2) . .
C2 S3 C4 96.6(2) . .
C3 S4 C5 101.4(2) . .
I2 I1 I2 178.475(17) . 2
C1 C1 S1 120.08(14) 2 .
C1 C1 S2 124.49(14) 2 .
S1 C1 S2 115.4(2) . .
C3 C2 S3 128.5(3) . .
C3 C2 S1 116.8(3) . .
S3 C2 S1 114.7(2) . .
C2 C3 S4 129.0(3) . .
C2 C3 S2 116.5(3) . .
S4 C3 S2 114.5(2) . .
C5 C4 S3 112.1(3) . .
C4 C5 S4 114.0(3) . .
C32 C6 C22 120.1(4) . .
C32 C6 C18 119.7(4) . .
C22 C6 C18 108.0(4) . .
C18 C7 C9 120.9(4) . 7_576
C18 C7 C17 119.9(4) . .
C9 C7 C17 106.9(4) 7_576 .
C21 C8 C34 121.4(4) . .
C21 C8 C10 118.5(4) . .
C34 C8 C10 108.3(4) . .
C12 C9 C19 120.5(4) . .
C12 C9 C7 119.0(4) . 7_576
C19 C9 C7 108.8(4) . 7_576
C13 C10 C15 120.4(4) 7_576 .
C13 C10 C8 120.4(4) 7_576 .
C15 C10 C8 107.5(4) . .
C20 C11 C18 119.9(4) . 7_576
C20 C11 C21 120.3(4) . .
C18 C11 C21 107.7(3) 7_576 .
C9 C12 C20 120.1(4) . .
C9 C12 C28 119.2(4) . .
C20 C12 C28 109.1(4) . .
C10 C13 C31 120.2(4) 7_576 .
C10 C13 C14 120.3(4) 7_576 .
C31 C13 C14 107.3(4) . .
C22 C14 C35 120.3(4) . .
C22 C14 C13 119.2(4) . .
C35 C14 C13 108.2(4) . .
C29 C15 C16 119.7(4) . .
C29 C15 C10 119.9(4) . .
C16 C15 C10 108.0(4) . .
C26 C16 C15 120.6(4) . .
C26 C16 C34 119.8(4) . .
C15 C16 C34 108.0(4) . .
C33 C17 C29 120.2(4) . .
C33 C17 C7 119.5(4) . .
C29 C17 C7 108.3(4) . .
C7 C18 C11 119.6(4) . 7_576
C7 C18 C6 120.4(4) . .
C11 C18 C6 108.2(3) 7_576 .
C31 C19 C29 120.4(4) . 7_576
C31 C19 C9 119.4(4) . .
C29 C19 C9 107.8(4) 7_576 .
C11 C20 C12 120.5(4) . .
C11 C20 C30 119.9(4) . .
C12 C20 C30 107.7(4) . .
C8 C21 C22 121.3(4) . 7_576
C8 C21 C11 118.8(4) . .
C22 C21 C11 107.5(4) 7_576 .
C14 C22 C6 120.1(4) . .
C14 C22 C21 120.1(4) . 7_576
C6 C22 C21 108.6(4) . 7_576
C35 C23 C24 119.9(4) . .
C35 C23 C32 119.6(4) . .
C24 C23 C32 107.8(4) . .
C25 C24 C26 120.2(4) . .
C25 C24 C23 120.0(4) . .
C26 C24 C23 108.2(4) . .
C24 C25 C30 120.1(4) . .
C24 C25 C28 120.0(4) . .
C30 C25 C28 108.0(4) . .
C16 C26 C24 120.4(4) . .
C16 C26 C33 119.3(4) . .
C24 C26 C33 108.3(4) . .
C28 C27 C35 120.7(4) . .
C28 C27 C31 119.7(4) . .
C35 C27 C31 108.0(4) . .
C27 C28 C12 121.0(4) . .
C27 C28 C25 119.6(4) . .
C12 C28 C25 107.2(4) . .
C15 C29 C17 120.2(4) . .
C15 C29 C19 119.9(4) . 7_576
C17 C29 C19 108.2(4) . 7_576
C34 C30 C25 120.6(4) . .
C34 C30 C20 119.1(4) . .
C25 C30 C20 108.0(4) . .
C19 C31 C27 120.2(4) . .
C19 C31 C13 119.2(4) . .
C27 C31 C13 107.9(4) . .
C6 C32 C33 120.6(4) . .
C6 C32 C23 119.9(4) . .
C33 C32 C23 107.7(4) . .
C17 C33 C32 119.9(4) . .
C17 C33 C26 119.9(4) . .
C32 C33 C26 107.9(4) . .
C30 C34 C8 120.6(4) . .
C30 C34 C16 118.9(4) . .
C8 C34 C16 108.2(4) . .
C23 C35 C14 119.9(4) . .
C23 C35 C27 119.7(4) . .
C14 C35 C27 108.6(4) . .

loop_
_geom_bond_atom_site_label_1
_geom_bond_atom_site_label_2
_geom_bond_distance
_geom_bond_site_symmetry_2
S1 C1 1.720(4) .
S1 C2 1.745(4) .
S2 C1 1.729(4) .
S2 C3 1.752(4) .
S3 C2 1.744(4) .
S3 C4 1.804(4) .
S4 C3 1.745(4) .
S4 C5 1.814(4) .
I1 I2 2.9263(3) .
I1 I2 2.9263(3) 2
C1 C1 1.393(9) 2
C2 C3 1.349(6) .
C4 C5 1.511(6) .
C6 C32 1.384(6) .
C6 C22 1.446(6) .
C6 C18 1.452(6) .
C7 C18 1.383(6) .
C7 C9 1.447(6) 7_576
C7 C17 1.467(6) .
C8 C21 1.391(6) .
C8 C34 1.423(6) .
C8 C10 1.459(6) .
C9 C12 1.407(6) .
C9 C19 1.446(6) .
C9 C7 1.447(6) 7_576
C10 C13 1.389(6) 7_576
C10 C15 1.449(6) .
C11 C20 1.393(6) .
C11 C18 1.450(6) 7_576
C11 C21 1.469(6) .
C12 C20 1.429(6) .
C12 C28 1.446(6) .
C13 C10 1.389(6) 7_576
C13 C31 1.455(6) .
C13 C14 1.462(6) .
C14 C22 1.389(6) .
C14 C35 1.436(6) .
C15 C29 1.395(6) .
C15 C16 1.439(6) .
C16 C26 1.398(6) .
C16 C34 1.457(6) .
C17 C33 1.394(6) .
C17 C29 1.439(6) .
C18 C11 1.450(6) 7_576
C19 C31 1.404(6) .
C19 C29 1.448(6) 7_576
C20 C30 1.462(6) .
C21 C22 1.447(6) 7_576
C22 C21 1.447(6) 7_576
C23 C35 1.400(6) .
C23 C24 1.451(6) .
C23 C32 1.456(6) .
C24 C25 1.387(6) .
C24 C26 1.437(6) .
C25 C30 1.438(6) .
C25 C28 1.462(6) .
C26 C33 1.453(6) .
C27 C28 1.385(6) .
C27 C35 1.443(6) .
C27 C31 1.453(7) .
C29 C19 1.448(6) 7_576
C30 C34 1.406(6) .
C32 C33 1.451(6) .

loop_
_geom_torsion_atom_site_label_1
_geom_torsion_atom_site_label_2
_geom_torsion_atom_site_label_3
_geom_torsion_atom_site_label_4
_geom_torsion
_geom_torsion_site_symmetry_1
_geom_torsion_site_symmetry_4
C2 S1 C1 C1 -175.0(5) . 2
C2 S1 C1 S2 5.4(3) . .
C3 S2 C1 C1 174.6(5) . 2
C3 S2 C1 S1 -5.8(3) . .
C4 S3 C2 C3 -26.3(4) . .
C4 S3 C2 S1 155.8(2) . .
C1 S1 C2 C3 -2.7(3) . .
C1 S1 C2 S3 175.5(2) . .
S3 C2 C3 S4 -0.3(6) . .
S1 C2 C3 S4 177.5(3) . .
S3 C2 C3 S2 -178.8(2) . .
S1 C2 C3 S2 -1.0(4) . .
C5 S4 C3 C2 -0.2(4) . .
C5 S4 C3 S2 178.3(2) . .
C1 S2 C3 C2 4.1(4) . .
C1 S2 C3 S4 -174.6(2) . .
C2 S3 C4 C5 61.4(3) . .
S3 C4 C5 S4 -73.0(4) . .
C3 S4 C5 C4 36.4(4) . .
C21 C8 C10 C13 -0.5(6) . 7_576
C34 C8 C10 C13 143.1(4) . 7_576
C21 C8 C10 C15 -143.6(4) . .
C34 C8 C10 C15 -0.1(5) . .
C19 C9 C12 C20 138.8(4) . .
C7 C9 C12 C20 -0.2(6) 7_576 .
C19 C9 C12 C28 -0.4(6) . .
C7 C9 C12 C28 -139.4(4) 7_576 .
C10 C13 C14 C22 -0.4(6) 7_576 .
C31 C13 C14 C22 -142.8(4) . .
C10 C13 C14 C35 142.1(4) 7_576 .
C31 C13 C14 C35 -0.4(5) . .
C13 C10 C15 C29 -0.6(6) 7_576 .
C8 C10 C15 C29 142.6(4) . .
C13 C10 C15 C16 -142.7(4) 7_576 .
C8 C10 C15 C16 0.5(5) . .
C29 C15 C16 C26 0.1(6) . .
C10 C15 C16 C26 142.2(4) . .
C29 C15 C16 C34 -142.9(4) . .
C10 C15 C16 C34 -0.7(5) . .
C18 C7 C17 C33 0.3(6) . .
C9 C7 C17 C33 142.8(4) 7_576 .
C18 C7 C17 C29 -142.4(4) . .
C9 C7 C17 C29 0.1(4) 7_576 .
C9 C7 C18 C11 1.2(6) 7_576 7_576
C17 C7 C18 C11 138.4(4) . 7_576
C9 C7 C18 C6 -137.4(4) 7_576 .
C17 C7 C18 C6 -0.1(6) . .
C32 C6 C18 C7 -0.1(6) . .
C22 C6 C18 C7 142.4(4) . .
C32 C6 C18 C11 -142.7(4) . 7_576
C22 C6 C18 C11 -0.3(4) . 7_576
C12 C9 C19 C31 0.3(6) . .
C7 C9 C19 C31 143.0(4) 7_576 .
C12 C9 C19 C29 -142.1(4) . 7_576
C7 C9 C19 C29 0.6(4) 7_576 7_576
C18 C11 C20 C12 0.3(6) 7_576 .
C21 C11 C20 C12 -137.6(4) . .
C18 C11 C20 C30 138.3(4) 7_576 .
C21 C11 C20 C30 0.5(6) . .
C9 C12 C20 C11 -0.4(6) . .
C28 C12 C20 C11 142.4(4) . .
C9 C12 C20 C30 -143.0(4) . .
C28 C12 C20 C30 -0.1(5) . .
C34 C8 C21 C22 -137.1(4) . 7_576
C10 C8 C21 C22 1.6(6) . 7_576
C34 C8 C21 C11 0.3(6) . .
C10 C8 C21 C11 139.0(4) . .
C20 C11 C21 C8 -0.7(6) . .
C18 C11 C21 C8 -143.0(4) 7_576 .
C20 C11 C21 C22 142.0(4) . 7_576
C18 C11 C21 C22 -0.3(4) 7_576 7_576
C35 C14 C22 C6 1.1(6) . .
C13 C14 C22 C6 138.9(4) . .
C35 C14 C22 C21 -138.6(4) . 7_576
C13 C14 C22 C21 -0.7(6) . 7_576
C32 C6 C22 C14 -1.0(6) . .
C18 C6 C22 C14 -143.2(4) . .
C32 C6 C22 C21 142.8(4) . 7_576
C18 C6 C22 C21 0.5(4) . 7_576
C35 C23 C24 C25 0.9(6) . .
C32 C23 C24 C25 142.6(4) . .
C35 C23 C24 C26 -142.4(4) . .
C32 C23 C24 C26 -0.7(5) . .
C26 C24 C25 C30 0.0(6) . .
C23 C24 C25 C30 -139.0(4) . .
C26 C24 C25 C28 138.3(4) . .
C23 C24 C25 C28 -0.7(6) . .
C15 C16 C26 C24 -138.1(4) . .
C34 C16 C26 C24 0.6(6) . .
C15 C16 C26 C33 0.3(6) . .
C34 C16 C26 C33 139.0(4) . .
C25 C24 C26 C16 -0.5(6) . .
C23 C24 C26 C16 142.8(4) . .
C25 C24 C26 C33 -143.0(4) . .
C23 C24 C26 C33 0.3(5) . .
C35 C27 C28 C12 137.4(4) . .
C31 C27 C28 C12 -1.3(6) . .
C35 C27 C28 C25 -0.2(6) . .
C31 C27 C28 C25 -139.0(4) . .
C9 C12 C28 C27 1.0(6) . .
C20 C12 C28 C27 -142.3(4) . .
C9 C12 C28 C25 143.1(4) . .
C20 C12 C28 C25 -0.1(4) . .
C24 C25 C28 C27 0.3(6) . .
C30 C25 C28 C27 143.1(4) . .
C24 C25 C28 C12 -142.5(4) . .
C30 C25 C28 C12 0.3(4) . .
C16 C15 C29 C17 -0.3(6) . .
C10 C15 C29 C17 -138.0(4) . .
C16 C15 C29 C19 138.4(4) . 7_576
C10 C15 C29 C19 0.7(6) . 7_576
C33 C17 C29 C15 0.1(6) . .
C7 C17 C29 C15 142.4(4) . .
C33 C17 C29 C19 -142.9(4) . 7_576
C7 C17 C29 C19 -0.5(4) . 7_576
C24 C25 C30 C34 0.5(6) . .
C28 C25 C30 C34 -142.2(4) . .
C24 C25 C30 C20 142.3(4) . .
C28 C25 C30 C20 -0.4(4) . .
C11 C20 C30 C34 0.0(6) . .
C12 C20 C30 C34 142.8(4) . .
C11 C20 C30 C25 -142.5(4) . .
C12 C20 C30 C25 0.3(5) . .
C29 C19 C31 C27 137.0(4) 7_576 .
C9 C19 C31 C27 -0.7(6) . .
C29 C19 C31 C13 -0.2(6) 7_576 .
C9 C19 C31 C13 -137.8(4) . .
C28 C27 C31 C19 1.2(6) . .
C35 C27 C31 C19 -142.2(4) . .
C28 C27 C31 C13 142.6(4) . .
C35 C27 C31 C13 -0.8(5) . .
C10 C13 C31 C19 0.1(6) 7_576 .
C14 C13 C31 C19 142.6(4) . .
C10 C13 C31 C27 -141.8(4) 7_576 .
C14 C13 C31 C27 0.7(5) . .
C22 C6 C32 C33 -137.9(4) . .
C18 C6 C32 C33 0.1(6) . .
C22 C6 C32 C23 0.7(6) . .
C18 C6 C32 C23 138.6(4) . .
C35 C23 C32 C6 -0.6(6) . .
C24 C23 C32 C6 -142.4(4) . .
C35 C23 C32 C33 142.7(4) . .
C24 C23 C32 C33 0.9(5) . .
C29 C17 C33 C32 137.9(4) . .
C7 C17 C33 C32 -0.3(6) . .
C29 C17 C33 C26 0.3(6) . .
C7 C17 C33 C26 -137.9(4) . .
C6 C32 C33 C17 0.1(6) . .
C23 C32 C33 C17 -142.9(4) . .
C6 C32 C33 C26 142.3(4) . .
C23 C32 C33 C26 -0.7(5) . .
C16 C26 C33 C17 -0.5(6) . .
C24 C26 C33 C17 142.4(4) . .
C16 C26 C33 C32 -142.7(4) . .
C24 C26 C33 C32 0.3(5) . .
C25 C30 C34 C8 137.4(4) . .
C20 C30 C34 C8 -0.3(6) . .
C25 C30 C34 C16 -0.5(6) . .
C20 C30 C34 C16 -138.2(4) . .
C21 C8 C34 C30 0.1(6) . .
C10 C8 C34 C30 -142.2(4) . .
C21 C8 C34 C16 142.0(4) . .
C10 C8 C34 C16 -0.3(5) . .
C26 C16 C34 C30 -0.1(6) . .
C15 C16 C34 C30 143.2(4) . .
C26 C16 C34 C8 -142.7(4) . .
C15 C16 C34 C8 0.6(5) . .
C24 C23 C35 C14 137.9(4) . .
C32 C23 C35 C14 0.7(6) . .
C24 C23 C35 C27 -0.8(6) . .
C32 C23 C35 C27 -138.1(4) . .
C22 C14 C35 C23 -0.9(6) . .
C13 C14 C35 C23 -142.9(4) . .
C22 C14 C35 C27 141.9(4) . .
C13 C14 C35 C27 -0.1(5) . .
C28 C27 C35 C23 0.5(6) . .
C31 C27 C35 C23 143.4(4) . .
C28 C27 C35 C14 -142.4(4) . .
C31 C27 C35 C14 0.5(5) . .
